data_4101512
loop_
_publ_author_name
'Clegg, William'
'Dale, Sophie H'
'Drummond, Allison M'
'Hevia, Eva'
'Honeyman, Gordon W'
'Mulvey, Robert E'

_publ_section_title
;
 Alkali-metal-mediated zincation of anisole: synthesis and structures
 of three instructive ortho-zincated complexes.
;
_journal_issue 23
_journal_name_full 'Journal of the American Chemical Society'
_journal_page_first 7434
_journal_page_last 7435
_journal_paper_doi 10.1021/ja061898g
_journal_volume 128
_journal_year 2006
_chemical_formula_moiety 'C27 H42 Li N O2 Zn'
_chemical_formula_sum 'C27 H42 Li N O2 Zn'
_chemical_formula_weight 484.93
_chemical_name_systematic
;
 ?
;
_space_group_IT_number 2
_symmetry_cell_setting triclinic
_symmetry_space_group_name_Hall '-P 1'
_symmetry_space_group_name_H-M 'P -1'
_atom_sites_solution_hydrogens geom
_atom_sites_solution_primary direct
_audit_creation_method SHELXL-97
_cell_angle_alpha 88.220(3)
_cell_angle_beta 75.450(3)
_cell_angle_gamma 87.077(3)
_cell_formula_units_Z 2
_cell_length_a 10.399(2)
_cell_length_b 11.205(2)
_cell_length_c 11.914(3)
_cell_measurement_reflns_used 7208
_cell_measurement_temperature 150(2)
_cell_measurement_theta_max 28.29
_cell_measurement_theta_min 2.33
_cell_volume 1341.7(5)
_computing_cell_refinement 'Bruker SAINT'
_computing_data_collection 'Bruker SMART'
_computing_data_reduction 'Bruker SAINT'
_computing_molecular_graphics 'Bruker SHELXTL'
_computing_publication_material 'Bruker SHELXTL and local programs'
_computing_structure_refinement 'Bruker SHELXTL'
_computing_structure_solution 'Bruker SHELXTL'
_diffrn_ambient_temperature 150(2)
_diffrn_measured_fraction_theta_full 0.993
_diffrn_measured_fraction_theta_max 0.993
_diffrn_measurement_device_type 'Bruker SMART 1K CCD diffractometer'
_diffrn_measurement_method 'thin-slice \w scans'
_diffrn_radiation_monochromator graphite
_diffrn_radiation_source 'sealed tube'
_diffrn_radiation_type MoK\a
_diffrn_radiation_wavelength 0.71073
_diffrn_reflns_av_R_equivalents 0.0321
_diffrn_reflns_av_sigmaI/netI 0.0466
_diffrn_reflns_limit_h_max 12
_diffrn_reflns_limit_h_min -12
_diffrn_reflns_limit_k_max 13
_diffrn_reflns_limit_k_min -13
_diffrn_reflns_limit_l_max 14
_diffrn_reflns_limit_l_min -14
_diffrn_reflns_number 9920
_diffrn_reflns_theta_full 25.00
_diffrn_reflns_theta_max 25.00
_diffrn_reflns_theta_min 1.77
_diffrn_standards_number 0
_exptl_absorpt_coefficient_mu 0.937
_exptl_absorpt_correction_T_max 0.929
_exptl_absorpt_correction_T_min 0.723
_exptl_absorpt_correction_type multi-scan
_exptl_absorpt_process_details 'Bruker SHELXTL'
_exptl_crystal_colour Colourless
_exptl_crystal_density_diffrn 1.200
_exptl_crystal_density_method 'not measured'
_exptl_crystal_description Plate
_exptl_crystal_F_000 520
_exptl_crystal_size_max 0.37
_exptl_crystal_size_mid 0.25
_exptl_crystal_size_min 0.08
_refine_diff_density_max 0.568
_refine_diff_density_min -0.732
_refine_diff_density_rms 0.069
_refine_ls_extinction_method none
_refine_ls_goodness_of_fit_ref 1.248
_refine_ls_hydrogen_treatment constr
_refine_ls_matrix_type full
_refine_ls_number_parameters 298
_refine_ls_number_reflns 4693
_refine_ls_number_restraints 0
_refine_ls_restrained_S_all 1.248
_refine_ls_R_factor_all 0.0587
_refine_ls_R_factor_gt 0.0526
_refine_ls_shift/su_max 0.001
_refine_ls_shift/su_mean 0.000
_refine_ls_structure_factor_coef Fsqd
_refine_ls_weighting_details 'calc w=1/[\s^2^(Fo^2^)+(0.0201P)^2^+1.8056P] where P=(Fo^2^+2Fc^2^)/3'
_refine_ls_weighting_scheme calc
_refine_ls_wR_factor_gt 0.1029
_refine_ls_wR_factor_ref 0.1050
_reflns_number_gt 4336
_reflns_number_total 4693
_reflns_threshold_expression I>2\s(I)
_cod_data_source_file ja061898gsi20060320_015035.cif
_cod_data_source_block rem346_compound4
_cod_database_code 4101512

loop_
_symmetry_equiv_pos_as_xyz
'x, y, z'
'-x, -y, -z'

loop_
_atom_site_label
_atom_site_type_symbol
_atom_site_fract_x
_atom_site_fract_y
_atom_site_fract_z
_atom_site_U_iso_or_equiv
_atom_site_adp_type
_atom_site_occupancy
_atom_site_symmetry_multiplicity
_atom_site_calc_flag
_atom_site_refinement_flags
Zn Zn 0.51364(3) 0.75273(3) 0.24222(3) 0.01669(12) Uani 1 1 d .
Li1 Li 0.7409(6) 0.6364(5) 0.2342(5) 0.0258(12) Uani 1 1 d .
C1 C 0.5775(3) 0.4866(3) 0.3089(3) 0.0264(8) Uani 1 1 d .
C2 C 0.5274(3) 0.5658(3) 0.2361(3) 0.0220(7) Uani 1 1 d .
C3 C 0.4600(4) 0.5107(3) 0.1663(4) 0.0361(9) Uani 1 1 d .
H3 H 0.4262 0.5590 0.1123 0.043 Uiso 1 1 calc R
C4 C 0.4392(4) 0.3887(4) 0.1711(5) 0.0546(13) Uani 1 1 d .
H4 H 0.3915 0.3556 0.1221 0.065 Uiso 1 1 calc R
C5 C 0.4882(4) 0.3171(4) 0.2469(5) 0.0562(14) Uani 1 1 d .
H5 H 0.4733 0.2340 0.2514 0.067 Uiso 1 1 calc R
C6 C 0.5588(4) 0.3641(3) 0.3166(4) 0.0394(10) Uani 1 1 d .
H6 H 0.5941 0.3145 0.3688 0.047 Uiso 1 1 calc R
O1 O 0.6536(2) 0.5417(2) 0.37247(19) 0.0300(6) Uani 1 1 d .
C7 C 0.6999(4) 0.4720(4) 0.4592(3) 0.0485(12) Uani 1 1 d .
H7A H 0.6241 0.4361 0.5134 0.073 Uiso 1 1 calc R
H7B H 0.7438 0.5238 0.5016 0.073 Uiso 1 1 calc R
H7C H 0.7632 0.4088 0.4217 0.073 Uiso 1 1 calc R
C8 C 0.9406(3) 0.4546(3) 0.1979(3) 0.0245(7) Uani 1 1 d .
C9 C 0.9474(4) 0.3321(3) 0.2099(3) 0.0343(9) Uani 1 1 d .
H9 H 0.9022 0.2840 0.1692 0.041 Uiso 1 1 calc R
C10 C 1.0209(4) 0.2797(4) 0.2820(4) 0.0485(11) Uani 1 1 d .
H10 H 1.0256 0.1952 0.2910 0.058 Uiso 1 1 calc R
C11 C 1.0867(5) 0.3486(4) 0.3403(4) 0.0560(13) Uani 1 1 d .
H11 H 1.1370 0.3121 0.3896 0.067 Uiso 1 1 calc R
C12 C 1.0797(5) 0.4714(4) 0.3270(4) 0.0529(12) Uani 1 1 d .
H12 H 1.1252 0.5195 0.3674 0.063 Uiso 1 1 calc R
C13 C 1.0069(4) 0.5244(3) 0.2556(3) 0.0351(9) Uani 1 1 d .
H13 H 1.0026 0.6089 0.2462 0.042 Uiso 1 1 calc R
O2 O 0.8653(2) 0.5162(2) 0.13159(19) 0.0244(5) Uani 1 1 d .
C14 C 0.8164(4) 0.4467(3) 0.0524(3) 0.0304(8) Uani 1 1 d .
H14A H 0.8897 0.3971 0.0059 0.046 Uiso 1 1 calc R
H14B H 0.7792 0.5006 0.0010 0.046 Uiso 1 1 calc R
H14C H 0.7470 0.3954 0.0964 0.046 Uiso 1 1 calc R
C15 C 0.3318(3) 0.8350(3) 0.2575(3) 0.0299(8) Uani 1 1 d .
C16 C 0.2701(4) 0.7883(4) 0.1640(4) 0.0483(11) Uani 1 1 d .
H16A H 0.2568 0.7025 0.1769 0.072 Uiso 1 1 calc R
H16B H 0.3298 0.8019 0.0873 0.072 Uiso 1 1 calc R
H16C H 0.1842 0.8306 0.1683 0.072 Uiso 1 1 calc R
C17 C 0.3311(4) 0.9707(4) 0.2457(5) 0.0561(13) Uani 1 1 d .
H17A H 0.2399 1.0024 0.2527 0.084 Uiso 1 1 calc R
H17B H 0.3871 0.9936 0.1697 0.084 Uiso 1 1 calc R
H17C H 0.3659 1.0033 0.3069 0.084 Uiso 1 1 calc R
C18 C 0.2404(4) 0.8026(5) 0.3752(4) 0.0526(12) Uani 1 1 d .
H18A H 0.2776 0.8301 0.4372 0.079 Uiso 1 1 calc R
H18B H 0.2327 0.7157 0.3819 0.079 Uiso 1 1 calc R
H18C H 0.1521 0.8413 0.3819 0.079 Uiso 1 1 calc R
N N 0.6995(3) 0.8111(2) 0.2284(2) 0.0201(6) Uani 1 1 d .
C19 C 0.7103(3) 0.8818(3) 0.3293(3) 0.0276(8) Uani 1 1 d .
C20 C 0.6799(4) 1.0169(3) 0.3137(4) 0.0379(10) Uani 1 1 d .
H20A H 0.5832 1.0307 0.3218 0.046 Uiso 1 1 calc R
H20B H 0.7034 1.0605 0.3762 0.046 Uiso 1 1 calc R
C21 C 0.7547(4) 1.0669(3) 0.1976(4) 0.0447(11) Uani 1 1 d .
H21A H 0.8514 1.0619 0.1922 0.054 Uiso 1 1 calc R
H21B H 0.7270 1.1520 0.1899 0.054 Uiso 1 1 calc R
C22 C 0.7257(4) 0.9963(3) 0.1010(4) 0.0365(9) Uani 1 1 d .
H22A H 0.7776 1.0276 0.0254 0.044 Uiso 1 1 calc R
H22B H 0.6302 1.0077 0.1029 0.044 Uiso 1 1 calc R
C23 C 0.7603(3) 0.8628(3) 0.1113(3) 0.0241(7) Uani 1 1 d .
C24 C 0.6081(4) 0.8371(4) 0.4362(3) 0.0354(9) Uani 1 1 d .
H24A H 0.5185 0.8510 0.4247 0.053 Uiso 1 1 calc R
H24B H 0.6153 0.8803 0.5045 0.053 Uiso 1 1 calc R
H24C H 0.6250 0.7514 0.4480 0.053 Uiso 1 1 calc R
C25 C 0.8475(4) 0.8638(4) 0.3565(4) 0.0421(10) Uani 1 1 d .
H25A H 0.8699 0.7781 0.3614 0.063 Uiso 1 1 calc R
H25B H 0.8447 0.9006 0.4306 0.063 Uiso 1 1 calc R
H25C H 0.9150 0.9011 0.2947 0.063 Uiso 1 1 calc R
C26 C 0.7044(4) 0.7976(3) 0.0240(3) 0.0333(9) Uani 1 1 d .
H26A H 0.7271 0.7119 0.0277 0.050 Uiso 1 1 calc R
H26B H 0.7429 0.8288 -0.0544 0.050 Uiso 1 1 calc R
H26C H 0.6075 0.8106 0.0428 0.050 Uiso 1 1 calc R
C27 C 0.9125(3) 0.8418(3) 0.0737(3) 0.0308(8) Uani 1 1 d .
H27A H 0.9540 0.8909 0.1203 0.046 Uiso 1 1 calc R
H27B H 0.9447 0.8639 -0.0085 0.046 Uiso 1 1 calc R
H27C H 0.9357 0.7573 0.0853 0.046 Uiso 1 1 calc R

loop_
_atom_site_aniso_label
_atom_site_aniso_U_11
_atom_site_aniso_U_22
_atom_site_aniso_U_33
_atom_site_aniso_U_23
_atom_site_aniso_U_13
_atom_site_aniso_U_12
Zn 0.01480(19) 0.01472(19) 0.0211(2) 0.00189(14) -0.00566(14) -0.00123(13)
Li 0.031(3) 0.018(3) 0.030(3) -0.003(2) -0.012(3) 0.004(2)
C1 0.0252(18) 0.0212(18) 0.0263(18) -0.0006(14) 0.0057(15) 0.0003(14)
C2 0.0226(16) 0.0162(17) 0.0251(17) -0.0009(14) -0.0017(14) -0.0025(13)
C3 0.031(2) 0.028(2) 0.054(3) -0.0089(18) -0.0168(18) -0.0006(16)
C4 0.042(2) 0.029(2) 0.098(4) -0.022(2) -0.024(3) -0.0047(19)
C5 0.039(2) 0.016(2) 0.105(4) -0.009(2) 0.000(3) -0.0057(18)
C6 0.036(2) 0.021(2) 0.051(3) 0.0078(18) 0.0076(19) 0.0054(17)
O1 0.0421(14) 0.0278(14) 0.0199(12) 0.0012(10) -0.0102(11) 0.0106(11)
C7 0.056(3) 0.058(3) 0.027(2) 0.0118(19) -0.0077(19) 0.027(2)
C8 0.0206(16) 0.0243(18) 0.0249(18) -0.0010(14) 0.0006(14) 0.0016(14)
C9 0.041(2) 0.023(2) 0.039(2) -0.0040(16) -0.0095(18) -0.0008(16)
C10 0.058(3) 0.025(2) 0.063(3) 0.005(2) -0.018(2) 0.0080(19)
C11 0.054(3) 0.058(3) 0.064(3) 0.014(2) -0.032(2) 0.005(2)
C12 0.062(3) 0.048(3) 0.062(3) 0.001(2) -0.038(3) -0.011(2)
C13 0.040(2) 0.025(2) 0.043(2) 0.0003(17) -0.0148(18) -0.0060(16)
O2 0.0255(12) 0.0203(12) 0.0273(13) -0.0058(10) -0.0064(10) 0.0010(10)
C14 0.0339(19) 0.031(2) 0.0266(19) -0.0112(16) -0.0067(16) -0.0016(16)
C15 0.0219(17) 0.0249(19) 0.045(2) 0.0074(16) -0.0142(16) 0.0035(14)
C16 0.038(2) 0.055(3) 0.061(3) 0.004(2) -0.031(2) 0.007(2)
C17 0.036(2) 0.028(2) 0.106(4) 0.005(2) -0.024(2) 0.0085(18)
C18 0.027(2) 0.077(3) 0.050(3) 0.011(2) -0.0050(19) 0.006(2)
N 0.0220(14) 0.0172(14) 0.0218(14) -0.0044(11) -0.0062(11) -0.0014(11)
C19 0.0268(18) 0.0273(19) 0.0312(19) -0.0131(15) -0.0110(15) 0.0019(15)
C20 0.033(2) 0.023(2) 0.057(3) -0.0216(18) -0.0082(19) 0.0022(16)
C21 0.037(2) 0.0136(18) 0.078(3) -0.0058(19) -0.003(2) -0.0028(16)
C22 0.032(2) 0.023(2) 0.050(2) 0.0097(18) -0.0029(18) -0.0011(16)
C23 0.0268(17) 0.0168(17) 0.0276(18) 0.0024(14) -0.0050(14) -0.0016(14)
C24 0.041(2) 0.038(2) 0.027(2) -0.0137(17) -0.0083(17) 0.0026(17)
C25 0.038(2) 0.049(3) 0.045(2) -0.023(2) -0.0210(19) 0.0070(19)
C26 0.043(2) 0.036(2) 0.0213(18) 0.0057(16) -0.0087(16) -0.0072(17)
C27 0.0278(19) 0.0251(19) 0.035(2) -0.0013(16) -0.0008(16) 0.0006(15)

loop_
_atom_type_symbol
_atom_type_description
_atom_type_scat_dispersion_real
_atom_type_scat_dispersion_imag
_atom_type_scat_source
C C 0.0033 0.0016 'International Tables Vol C Tables 4.2.6.8 and 6.1.1.4'
H H 0.0000 0.0000 'International Tables Vol C Tables 4.2.6.8 and 6.1.1.4'
Li Li -0.0003 0.0001 'International Tables Vol C Tables 4.2.6.8 and 6.1.1.4'
N N 0.0061 0.0033 'International Tables Vol C Tables 4.2.6.8 and 6.1.1.4'
O O 0.0106 0.0060 'International Tables Vol C Tables 4.2.6.8 and 6.1.1.4'
Zn Zn 0.2839 1.4301 'International Tables Vol C Tables 4.2.6.8 and 6.1.1.4'

loop_
_geom_angle_atom_site_label_1
_geom_angle_atom_site_label_2
_geom_angle_atom_site_label_3
_geom_angle
C2 Zn C15 117.73(14)
C2 Zn N 107.97(12)
C15 Zn N 134.29(13)
O1 Li O2 104.2(3)
O1 Li N 119.4(3)
O2 Li N 136.3(3)
C2 C1 C6 124.5(4)
C2 C1 O1 113.2(3)
C6 C1 O1 122.3(3)
Zn C2 C1 127.4(3)
Zn C2 C3 117.9(3)
C1 C2 C3 113.7(3)
C2 C3 C4 123.6(4)
C3 C4 C5 119.3(4)
C4 C5 C6 120.6(4)
C1 C6 C5 118.2(4)
Li O1 C1 90.8(2)
Li O1 C7 134.5(3)
C1 O1 C7 118.5(3)
C9 C8 C13 120.6(3)
C9 C8 O2 123.8(3)
C13 C8 O2 115.6(3)
C8 C9 C10 119.2(4)
C9 C10 C11 120.6(4)
C10 C11 C12 119.6(4)
C11 C12 C13 120.3(4)
C8 C13 C12 119.7(4)
Li O2 C8 108.3(2)
Li O2 C14 119.6(3)
C8 O2 C14 116.8(3)
Zn C15 C16 109.0(3)
Zn C15 C17 115.2(2)
Zn C15 C18 109.5(2)
C16 C15 C17 107.7(3)
C16 C15 C18 107.2(3)
C17 C15 C18 108.0(4)
Zn N Li 81.32(19)
Zn N C19 113.6(2)
Zn N C23 112.8(2)
Li N C19 117.1(3)
Li N C23 111.0(3)
C19 N C23 116.1(3)
N C19 C20 112.6(3)
N C19 C24 107.8(3)
N C19 C25 112.7(3)
C20 C19 C24 107.8(3)
C20 C19 C25 109.1(3)
C24 C19 C25 106.5(3)
C19 C20 C21 113.1(3)
C20 C21 C22 109.6(3)
C21 C22 C23 112.3(3)
N C23 C22 112.9(3)
N C23 C26 107.1(3)
N C23 C27 113.2(3)
C22 C23 C26 107.9(3)
C22 C23 C27 109.1(3)
C26 C23 C27 106.3(3)

loop_
_geom_bond_atom_site_label_1
_geom_bond_atom_site_label_2
_geom_bond_distance
Zn C2 2.095(3)
Zn C15 2.029(3)
Zn N 2.038(3)
Li O1 1.975(6)
Li O2 2.028(6)
Li N 1.986(6)
C1 C2 1.394(5)
C1 C6 1.393(5)
C1 O1 1.400(4)
C2 C3 1.390(5)
C3 C4 1.392(5)
C4 C5 1.365(7)
C5 C6 1.371(6)
O1 C7 1.439(4)
C8 C9 1.375(5)
C8 C13 1.373(5)
C8 O2 1.391(4)
C9 C10 1.386(6)
C10 C11 1.369(6)
C11 C12 1.380(6)
C12 C13 1.378(6)
O2 C14 1.443(4)
C15 C16 1.534(5)
C15 C17 1.522(5)
C15 C18 1.528(5)
N C19 1.491(4)
N C23 1.491(4)
C19 C20 1.545(5)
C19 C24 1.529(5)
C19 C25 1.542(5)
C20 C21 1.513(6)
C21 C22 1.515(6)
C22 C23 1.529(5)
C23 C26 1.533(5)
C23 C27 1.541(5)

loop_
_geom_torsion_atom_site_label_1
_geom_torsion_atom_site_label_2
_geom_torsion_atom_site_label_3
_geom_torsion_atom_site_label_4
_geom_torsion
C6 C1 C2 Zn 165.8(3)
C6 C1 C2 C3 -2.6(5)
O1 C1 C2 Zn -16.1(4)
O1 C1 C2 C3 175.5(3)
C15 Zn C2 C1 -123.7(3)
C15 Zn C2 C3 44.2(3)
N Zn C2 C1 57.0(3)
N Zn C2 C3 -135.0(3)
Zn C2 C3 C4 -167.1(3)
C1 C2 C3 C4 2.4(5)
C2 C3 C4 C5 -0.8(7)
C3 C4 C5 C6 -0.9(7)
C4 C5 C6 C1 0.8(6)
C2 C1 C6 C5 1.0(5)
O1 C1 C6 C5 -176.9(3)
C2 C1 O1 Li -42.4(3)
C2 C1 O1 C7 173.9(3)
C6 C1 O1 Li 135.7(3)
C6 C1 O1 C7 -8.0(5)
O2 Li O1 C1 -72.9(3)
O2 Li O1 C7 60.2(5)
N Li O1 C1 109.6(3)
N Li O1 C7 -117.3(4)
C13 C8 C9 C10 0.7(6)
O2 C8 C9 C10 -177.3(3)
C8 C9 C10 C11 -0.4(6)
C9 C10 C11 C12 0.0(7)
C10 C11 C12 C13 0.0(7)
C9 C8 C13 C12 -0.7(6)
O2 C8 C13 C12 177.4(4)
C11 C12 C13 C8 0.4(7)
C9 C8 O2 Li 124.7(3)
C9 C8 O2 C14 -13.9(4)
C13 C8 O2 Li -53.4(4)
C13 C8 O2 C14 168.0(3)
O1 Li O2 C8 -50.6(3)
O1 Li O2 C14 86.7(3)
N Li O2 C8 126.3(4)
N Li O2 C14 -96.4(5)
C2 Zn C15 C16 -51.3(3)
C2 Zn C15 C17 -172.4(3)
C2 Zn C15 C18 65.7(3)
N Zn C15 C16 127.7(3)
N Zn C15 C17 6.6(4)
N Zn C15 C18 -115.3(3)
O1 Li N Zn -61.0(3)
O1 Li N C19 51.2(4)
O1 Li N C23 -172.1(3)
O2 Li N Zn 122.5(4)
O2 Li N C19 -125.3(4)
O2 Li N C23 11.4(5)
C2 Zn N Li -4.8(2)
C2 Zn N C19 -120.7(2)
C2 Zn N C23 104.5(2)
C15 Zn N Li 176.1(2)
C15 Zn N C19 60.2(3)
C15 Zn N C23 -74.6(3)
Zn N C19 C20 -89.4(3)
Zn N C19 C24 29.3(3)
Zn N C19 C25 146.6(3)
Li N C19 C20 178.3(3)
Li N C19 C24 -62.9(4)
Li N C19 C25 54.4(4)
C23 N C19 C20 43.8(4)
C23 N C19 C24 162.6(3)
C23 N C19 C25 -80.1(4)
N C19 C20 C21 -49.1(4)
C24 C19 C20 C21 -167.9(3)
C25 C19 C20 C21 76.8(4)
C19 C20 C21 C22 55.5(4)
C20 C21 C22 C23 -56.7(4)
Zn N C23 C22 88.2(3)
Zn N C23 C26 -30.4(3)
Zn N C23 C27 -147.3(2)
Li N C23 C22 177.4(3)
Li N C23 C26 58.8(3)
Li N C23 C27 -58.1(3)
C19 N C23 C22 -45.5(4)
C19 N C23 C26 -164.1(3)
C19 N C23 C27 79.1(3)
C21 C22 C23 N 51.8(4)
C21 C22 C23 C26 169.9(3)
C21 C22 C23 C27 -75.0(4)
